data_4070880
loop_
_publ_author_name
'Choualeb, A.'
'Maccaroni, E.'
'Blacque, O.'
'Schmalle, H. W.'
'Berke, H.'

_publ_section_title
;
 Rhenium Nitrosyl Complexes for Hydrogenations and Hydrosilylations
;
_journal_issue 14
_journal_name_full Organometallics
_journal_page_first 3474
_journal_paper_doi 10.1021/om7011024
_journal_volume 27
_journal_year 2008
_chemical_formula_moiety '2(C38 H71 B F4 N O P2 Re), C7 H8'
_chemical_formula_sum 'C83 H150 B2 F8 N2 O2 P4 Re2'
_chemical_formula_weight 1877.97
_chemical_name_systematic
; 
 [trans(ethylene-hydrido)-trans(nitrosyl-tetrafluoroborane)-
 trans-bis(tricyclohexylphosphine)rhenium] toluene solvate
;
_space_group_IT_number 15
_symmetry_cell_setting monoclinic
_symmetry_space_group_name_Hall '-C 2yc'
_symmetry_space_group_name_H-M 'C 1 2/c 1'
_atom_sites_solution_hydrogens geom
_atom_sites_solution_primary direct
_atom_sites_solution_secondary difmap
_audit_creation_method SHELXL-97
_cell_angle_alpha 90.00
_cell_angle_beta 99.542(5)
_cell_angle_gamma 90.00
_cell_formula_units_Z 4
_cell_length_a 35.9176(15)
_cell_length_b 12.8715(6)
_cell_length_c 18.6666(7)
_cell_measurement_reflns_used 8000
_cell_measurement_temperature 183(2)
_cell_measurement_theta_max 25.95
_cell_measurement_theta_min 1.95
_cell_volume 8510.4(6)
_computing_cell_refinement 'Stoe IPDS software'
_computing_data_collection 'Stoe IPDS software'
_computing_data_reduction 'XRED (Stoe & Cie, 1999)'
_computing_molecular_graphics 'PLATON, PLUTON (Spek, 1990, 2005)'
_computing_publication_material 'SHELXL-97 (Sheldrick, 1997)'
_computing_structure_refinement 'SHELXL-97 (Sheldrick, 1997)'
_computing_structure_solution 'SHELXS-97 (Sheldrick, 1990)'
_diffrn_ambient_temperature 183(2)
_diffrn_measured_fraction_theta_full 0.987
_diffrn_measured_fraction_theta_max 0.987
_diffrn_measurement_device_type 'Stoe IPDS diffractometer'
_diffrn_measurement_method '\f oscillation scan'
_diffrn_radiation_monochromator graphite
_diffrn_radiation_source 'fine-focus sealed tube'
_diffrn_radiation_type MoK\a
_diffrn_radiation_wavelength 0.71073
_diffrn_reflns_av_R_equivalents 0.0535
_diffrn_reflns_av_sigmaI/netI 0.1065
_diffrn_reflns_limit_h_max 43
_diffrn_reflns_limit_h_min -44
_diffrn_reflns_limit_k_max 15
_diffrn_reflns_limit_k_min -15
_diffrn_reflns_limit_l_max 22
_diffrn_reflns_limit_l_min -22
_diffrn_reflns_number 32427
_diffrn_reflns_theta_full 25.93
_diffrn_reflns_theta_max 25.93
_diffrn_reflns_theta_min 1.96
_diffrn_standards_decay_% 0
_diffrn_standards_interval_time 5.20
_exptl_absorpt_coefficient_mu 2.981
_exptl_absorpt_correction_T_max 0.8050
_exptl_absorpt_correction_T_min 0.7143
_exptl_absorpt_correction_type numerical
_exptl_absorpt_process_details 'Coppens et al. 1965'
_exptl_crystal_colour pale-yellow
_exptl_crystal_density_diffrn 1.466
_exptl_crystal_density_method 'not measured'
_exptl_crystal_description needle
_exptl_crystal_F_000 3880
_exptl_crystal_size_max 0.12
_exptl_crystal_size_mid 0.08
_exptl_crystal_size_min 0.07
_refine_diff_density_max 1.643
_refine_diff_density_min -0.582
_refine_diff_density_rms 0.116
_refine_ls_extinction_method none
_refine_ls_goodness_of_fit_ref 0.729
_refine_ls_hydrogen_treatment constr
_refine_ls_matrix_type full
_refine_ls_number_parameters 450
_refine_ls_number_reflns 8207
_refine_ls_number_restraints 0
_refine_ls_restrained_S_all 0.729
_refine_ls_R_factor_all 0.0489
_refine_ls_R_factor_gt 0.0299
_refine_ls_shift/su_max 0.002
_refine_ls_shift/su_mean 0.000
_refine_ls_structure_factor_coef Fsqd
_refine_ls_weighting_details 'w=1/[\s^2^(Fo^2^)+(0.0354P)^2^] where P=(Fo^2^+2Fc^2^)/3'
_refine_ls_weighting_scheme calc
_refine_ls_wR_factor_gt 0.0697
_refine_ls_wR_factor_ref 0.0709
_reflns_number_gt 5080
_reflns_number_total 8207
_reflns_threshold_expression >2sigma(I)
_cod_data_source_file om7011024-file001.cif
_cod_data_source_block 5b
_cod_original_sg_symbol_H-M 'C 2/c'
_cod_database_code 4070880

loop_
_symmetry_equiv_pos_as_xyz
'x, y, z'
'-x, y, -z+1/2'
'x+1/2, y+1/2, z'
'-x+1/2, y+1/2, -z+1/2'
'-x, -y, -z'
'x, -y, z-1/2'
'-x+1/2, -y+1/2, -z'
'x+1/2, -y+1/2, z-1/2'

loop_
_atom_site_label
_atom_site_type_symbol
_atom_site_fract_x
_atom_site_fract_y
_atom_site_fract_z
_atom_site_U_iso_or_equiv
_atom_site_adp_type
_atom_site_occupancy
_atom_site_calc_flag
_atom_site_refinement_flags
Re1 Re 0.889823(6) 0.209606(16) 0.934567(12) 0.02215(6) Uani 1 d .
H43 H 0.8403 0.2255 0.9106 0.033 Uiso 1 d .
P1 P 0.86731(4) 0.05861(10) 0.85665(7) 0.0222(3) Uani 1 d .
P2 P 0.87246(4) 0.35975(10) 1.00566(7) 0.0216(3) Uani 1 d .
B1 B 0.8972(2) 0.3963(6) 0.7970(4) 0.0431(19) Uani 1 d .
F1 F 0.88401(8) 0.3108(2) 0.83992(16) 0.0329(8) Uani 1 d .
F2 F 0.91134(12) 0.4724(3) 0.8430(2) 0.0603(11) Uani 1 d .
F3 F 0.86580(14) 0.4280(3) 0.7512(2) 0.0767(13) Uani 1 d .
F4 F 0.92295(13) 0.3543(3) 0.7607(3) 0.0841(16) Uani 1 d .
N1 N 0.89528(12) 0.1394(4) 1.0130(3) 0.0338(12) Uani 1 d .
O1 O 0.90025(13) 0.0951(3) 1.0715(2) 0.0450(11) Uani 1 d .
C1 C 0.85547(15) 0.0854(4) 0.7578(3) 0.0261(12) Uani 1 d .
H1 H 0.8454 0.0190 0.7344 0.031 Uiso 1 calc R
C2 C 0.82379(15) 0.1657(4) 0.7405(3) 0.0284(13) Uani 1 d .
H2A H 0.8015 0.1421 0.7608 0.034 Uiso 1 calc R
H2B H 0.8322 0.2328 0.7636 0.034 Uiso 1 calc R
C3 C 0.81296(17) 0.1808(5) 0.6587(3) 0.0404(16) Uani 1 d .
H3A H 0.7933 0.2353 0.6488 0.048 Uiso 1 calc R
H3B H 0.8022 0.1154 0.6362 0.048 Uiso 1 calc R
C4 C 0.84723(17) 0.2122(6) 0.6246(3) 0.0439(15) Uani 1 d .
H4A H 0.8397 0.2187 0.5714 0.053 Uiso 1 calc R
H4B H 0.8568 0.2805 0.6440 0.053 Uiso 1 calc R
C5 C 0.87808(18) 0.1313(5) 0.6416(3) 0.0410(15) Uani 1 d .
H5A H 0.9004 0.1536 0.6208 0.049 Uiso 1 calc R
H5B H 0.8691 0.0646 0.6185 0.049 Uiso 1 calc R
C6 C 0.88958(15) 0.1147(5) 0.7231(3) 0.0321(13) Uani 1 d .
H6A H 0.9011 0.1791 0.7458 0.038 Uiso 1 calc R
H6B H 0.9087 0.0587 0.7320 0.038 Uiso 1 calc R
C7 C 0.90080(15) -0.0522(4) 0.8623(3) 0.0269(13) Uani 1 d .
H7 H 0.9235 -0.0249 0.8441 0.032 Uiso 1 calc R
C8 C 0.88801(16) -0.1464(4) 0.8153(3) 0.0366(14) Uani 1 d .
H8A H 0.8799 -0.1239 0.7644 0.044 Uiso 1 calc R
H8B H 0.8661 -0.1792 0.8324 0.044 Uiso 1 calc R
C9 C 0.91991(18) -0.2256(5) 0.8186(4) 0.0469(17) Uani 1 d .
H9A H 0.9103 -0.2880 0.7905 0.056 Uiso 1 calc R
H9B H 0.9404 -0.1955 0.7956 0.056 Uiso 1 calc R
C10 C 0.93577(19) -0.2572(5) 0.8956(4) 0.0508(18) Uani 1 d .
H10A H 0.9165 -0.2970 0.9162 0.061 Uiso 1 calc R
H10B H 0.9579 -0.3031 0.8952 0.061 Uiso 1 calc R
C11 C 0.94744(19) -0.1648(5) 0.9423(4) 0.0497(18) Uani 1 d .
H11A H 0.9690 -0.1300 0.9254 0.060 Uiso 1 calc R
H11B H 0.9559 -0.1879 0.9930 0.060 Uiso 1 calc R
C12 C 0.91492(17) -0.0876(5) 0.9402(3) 0.0380(15) Uani 1 d .
H12A H 0.8940 -0.1208 0.9602 0.046 Uiso 1 calc R
H12B H 0.9236 -0.0267 0.9708 0.046 Uiso 1 calc R
C13 C 0.82074(14) 0.0120(4) 0.8775(3) 0.0240(12) Uani 1 d .
H13 H 0.8047 0.0758 0.8735 0.029 Uiso 1 calc R
C14 C 0.79817(15) -0.0646(4) 0.8260(3) 0.0298(13) Uani 1 d .
H14A H 0.8105 -0.1335 0.8314 0.036 Uiso 1 calc R
H14B H 0.7975 -0.0412 0.7753 0.036 Uiso 1 calc R
C15 C 0.75812(15) -0.0737(5) 0.8417(3) 0.0326(13) Uani 1 d .
H15A H 0.7450 -0.0063 0.8316 0.039 Uiso 1 calc R
H15B H 0.7442 -0.1265 0.8091 0.039 Uiso 1 calc R
C16 C 0.75791(15) -0.1042(4) 0.9199(3) 0.0322(14) Uani 1 d .
H16A H 0.7317 -0.1031 0.9297 0.039 Uiso 1 calc R
H16B H 0.7677 -0.1759 0.9280 0.039 Uiso 1 calc R
C17 C 0.78172(15) -0.0317(5) 0.9714(3) 0.0343(14) Uani 1 d .
H17A H 0.7826 -0.0568 1.0218 0.041 Uiso 1 calc R
H17B H 0.7700 0.0381 0.9678 0.041 Uiso 1 calc R
C18 C 0.82198(15) -0.0237(4) 0.9550(3) 0.0298(13) Uani 1 d .
H18A H 0.8367 0.0264 0.9888 0.036 Uiso 1 calc R
H18B H 0.8345 -0.0923 0.9621 0.036 Uiso 1 calc R
C19 C 0.84551(14) 0.4598(4) 0.9471(3) 0.0250(12) Uani 1 d .
H19 H 0.8602 0.4717 0.9068 0.030 Uiso 1 calc R
C20 C 0.80687(16) 0.4229(4) 0.9099(3) 0.0329(13) Uani 1 d .
H20A H 0.7900 0.4150 0.9464 0.039 Uiso 1 calc R
H20B H 0.8094 0.3541 0.8874 0.039 Uiso 1 calc R
C21 C 0.78954(17) 0.4997(5) 0.8517(3) 0.0368(15) Uani 1 d .
H21A H 0.8046 0.4996 0.8118 0.044 Uiso 1 calc R
H21B H 0.7636 0.4767 0.8314 0.044 Uiso 1 calc R
C22 C 0.78796(16) 0.6084(5) 0.8804(3) 0.0370(15) Uani 1 d .
H22A H 0.7692 0.6117 0.9136 0.044 Uiso 1 calc R
H22B H 0.7798 0.6566 0.8395 0.044 Uiso 1 calc R
C23 C 0.82594(16) 0.6422(4) 0.9206(3) 0.0359(14) Uani 1 d .
H23A H 0.8235 0.7118 0.9419 0.043 Uiso 1 calc R
H23B H 0.8438 0.6480 0.8857 0.043 Uiso 1 calc R
C24 C 0.84171(17) 0.5674(4) 0.9802(3) 0.0341(14) Uani 1 d .
H24A H 0.8247 0.5636 1.0167 0.041 Uiso 1 calc R
H24B H 0.8667 0.5918 1.0048 0.041 Uiso 1 calc R
C25 C 0.90952(15) 0.4346(4) 1.0649(3) 0.0286(13) Uani 1 d .
H25 H 0.8960 0.4863 1.0913 0.034 Uiso 1 calc R
C26 C 0.93554(15) 0.4972(4) 1.0240(3) 0.0336(14) Uani 1 d .
H26A H 0.9509 0.4494 0.9992 0.040 Uiso 1 calc R
H26B H 0.9202 0.5411 0.9867 0.040 Uiso 1 calc R
C27 C 0.96132(17) 0.5653(5) 1.0772(4) 0.0477(17) Uani 1 d .
H27A H 0.9784 0.6050 1.0508 0.057 Uiso 1 calc R
H27B H 0.9459 0.6156 1.0998 0.057 Uiso 1 calc R
C28 C 0.98428(18) 0.5013(6) 1.1352(4) 0.057(2) Uani 1 d .
H28A H 0.9994 0.5479 1.1710 0.068 Uiso 1 calc R
H28B H 1.0020 0.4575 1.1132 0.068 Uiso 1 calc R
C29 C 0.95997(19) 0.4333(6) 1.1733(4) 0.0560(19) Uani 1 d .
H29A H 0.9764 0.3875 1.2075 0.067 Uiso 1 calc R
H29B H 0.9454 0.4776 1.2021 0.067 Uiso 1 calc R
C30 C 0.93309(15) 0.3678(5) 1.1230(3) 0.0350(14) Uani 1 d .
H30A H 0.9162 0.3302 1.1510 0.042 Uiso 1 calc R
H30B H 0.9474 0.3156 1.0995 0.042 Uiso 1 calc R
C31 C 0.84422(14) 0.3095(4) 1.0743(3) 0.0255(12) Uani 1 d .
H31 H 0.8620 0.2636 1.1069 0.031 Uiso 1 calc R
C32 C 0.81053(16) 0.2399(4) 1.0457(3) 0.0341(14) Uani 1 d .
H32A H 0.7901 0.2823 1.0178 0.041 Uiso 1 calc R
H32B H 0.8182 0.1869 1.0127 0.041 Uiso 1 calc R
C33 C 0.79594(17) 0.1864(4) 1.1086(3) 0.0374(15) Uani 1 d .
H33A H 0.7738 0.1428 1.0892 0.045 Uiso 1 calc R
H33B H 0.8159 0.1404 1.1344 0.045 Uiso 1 calc R
C34 C 0.78476(17) 0.2646(4) 1.1610(3) 0.0392(16) Uani 1 d .
H34A H 0.7626 0.3044 1.1369 0.047 Uiso 1 calc R
H34B H 0.7774 0.2278 1.2031 0.047 Uiso 1 calc R
C35 C 0.81640(18) 0.3384(5) 1.1873(3) 0.0413(16) Uani 1 d .
H35A H 0.8371 0.2999 1.2176 0.050 Uiso 1 calc R
H35B H 0.8073 0.3922 1.2181 0.050 Uiso 1 calc R
C36 C 0.83173(17) 0.3912(4) 1.1247(3) 0.0342(14) Uani 1 d .
H36A H 0.8119 0.4356 1.0970 0.041 Uiso 1 calc R
H36B H 0.8534 0.4359 1.1444 0.041 Uiso 1 calc R
C37 C 0.94910(15) 0.2631(4) 0.9450(3) 0.0349(15) Uani 1 d .
H37A H 0.9517 0.3260 0.9217 0.042 Uiso 1 d .
H37B H 0.9624 0.2614 0.9935 0.042 Uiso 1 d .
C38 C 0.94562(15) 0.1708(5) 0.9043(3) 0.0358(15) Uani 1 d .
H38A H 0.9539 0.1003 0.9231 0.043 Uiso 1 d .
H38B H 0.9449 0.1772 0.8483 0.043 Uiso 1 d .
C39 C 0.0086(3) 0.8948(7) 0.2816(5) 0.087(3) Uiso 1 d .
H39 H 0.0123 0.8213 0.3054 0.105 Uiso 0.50 d P
C40 C 0.0187(3) 0.9810(8) 0.3188(6) 0.092(3) Uiso 1 d .
H40 H 0.0318 0.9779 0.3673 0.110 Uiso 1 calc R
C41 C 0.0097(3) 1.0752(8) 0.2852(5) 0.090(3) Uiso 1 d .
H41 H 0.0166 1.1386 0.3099 0.108 Uiso 1 calc R
C42 C 0.0146(6) 0.7849(17) 0.2986(10) 0.106(6) Uiso 0.50 d P
H42A H 0.0107 0.7720 0.3486 0.159 Uiso 0.50 calc PR
H42B H 0.0405 0.7657 0.2937 0.159 Uiso 0.50 calc PR
H42C H -0.0033 0.7433 0.2651 0.159 Uiso 0.50 calc PR

loop_
_atom_site_aniso_label
_atom_site_aniso_U_11
_atom_site_aniso_U_22
_atom_site_aniso_U_33
_atom_site_aniso_U_23
_atom_site_aniso_U_13
_atom_site_aniso_U_12
Re1 0.02108(10) 0.02276(10) 0.02337(10) -0.00063(13) 0.00586(7) -0.00014(13)
P1 0.0225(7) 0.0221(7) 0.0225(8) 0.0007(6) 0.0055(6) 0.0022(6)
P2 0.0207(7) 0.0213(7) 0.0226(8) -0.0014(6) 0.0026(6) -0.0017(6)
B1 0.059(5) 0.039(4) 0.035(4) 0.003(4) 0.018(4) -0.003(4)
F1 0.0352(17) 0.037(2) 0.0278(17) 0.0027(14) 0.0092(14) -0.0059(15)
F2 0.079(3) 0.049(2) 0.060(3) -0.009(2) 0.033(2) -0.027(2)
F3 0.102(4) 0.064(3) 0.058(3) 0.030(2) -0.003(3) -0.002(3)
F4 0.113(4) 0.058(3) 0.105(4) -0.012(3) 0.088(3) -0.018(3)
N1 0.023(2) 0.026(3) 0.053(3) -0.017(3) 0.007(2) -0.001(2)
O1 0.065(3) 0.041(3) 0.029(2) 0.015(2) 0.006(2) 0.005(2)
C1 0.032(3) 0.026(3) 0.020(3) -0.001(2) 0.006(2) -0.002(2)
C2 0.031(3) 0.029(3) 0.023(3) 0.004(2) 0.001(3) 0.003(2)
C3 0.044(4) 0.048(4) 0.026(3) -0.001(3) -0.002(3) 0.005(3)
C4 0.065(4) 0.047(4) 0.019(3) 0.006(3) 0.008(3) 0.007(4)
C5 0.051(4) 0.048(4) 0.028(3) -0.001(3) 0.018(3) 0.001(3)
C6 0.033(3) 0.038(3) 0.027(3) -0.001(3) 0.010(3) 0.004(3)
C7 0.023(3) 0.025(3) 0.033(3) 0.000(2) 0.006(3) 0.006(2)
C8 0.033(3) 0.030(3) 0.047(4) -0.007(3) 0.008(3) 0.004(3)
C9 0.048(4) 0.036(4) 0.060(4) -0.013(3) 0.017(3) 0.008(3)
C10 0.048(4) 0.033(4) 0.072(5) 0.006(3) 0.013(4) 0.021(3)
C11 0.048(4) 0.043(4) 0.057(5) 0.007(3) 0.004(4) 0.021(3)
C12 0.044(4) 0.038(4) 0.031(3) 0.005(3) 0.005(3) 0.014(3)
C13 0.023(3) 0.023(3) 0.027(3) 0.004(2) 0.007(2) 0.003(2)
C14 0.029(3) 0.034(3) 0.028(3) -0.007(3) 0.009(3) -0.006(3)
C15 0.025(3) 0.037(3) 0.034(3) -0.008(3) 0.001(3) -0.004(3)
C16 0.025(3) 0.031(3) 0.043(4) -0.001(3) 0.011(3) -0.002(2)
C17 0.032(3) 0.044(4) 0.028(3) 0.001(3) 0.011(3) -0.007(3)
C18 0.030(3) 0.032(3) 0.026(3) 0.002(3) 0.003(3) -0.007(3)
C19 0.019(3) 0.025(3) 0.031(3) -0.001(2) 0.003(2) 0.000(2)
C20 0.032(3) 0.028(3) 0.036(4) -0.001(3) -0.001(3) 0.000(3)
C21 0.035(3) 0.043(4) 0.029(3) 0.008(3) -0.004(3) 0.003(3)
C22 0.033(3) 0.041(4) 0.039(4) 0.013(3) 0.010(3) 0.012(3)
C23 0.036(3) 0.027(3) 0.043(4) 0.002(3) 0.002(3) 0.007(3)
C24 0.033(3) 0.028(3) 0.040(4) -0.005(3) -0.001(3) 0.001(3)
C25 0.027(3) 0.028(3) 0.031(3) -0.005(3) 0.004(3) 0.001(2)
C26 0.024(3) 0.029(3) 0.046(4) 0.001(3) 0.001(3) -0.006(2)
C27 0.028(3) 0.039(4) 0.073(5) -0.009(4) 0.002(3) -0.010(3)
C28 0.028(3) 0.056(4) 0.076(5) -0.011(4) -0.024(4) -0.005(3)
C29 0.044(4) 0.064(5) 0.050(5) -0.009(4) -0.024(4) 0.001(4)
C30 0.026(3) 0.045(4) 0.031(3) -0.002(3) -0.003(3) 0.001(3)
C31 0.027(3) 0.031(3) 0.019(3) 0.002(2) 0.006(2) 0.001(2)
C32 0.033(3) 0.040(3) 0.033(3) -0.003(3) 0.016(3) -0.008(3)
C33 0.042(3) 0.035(4) 0.038(3) 0.002(3) 0.018(3) -0.010(3)
C34 0.045(4) 0.046(4) 0.031(3) 0.011(3) 0.022(3) 0.003(3)
C35 0.053(4) 0.049(4) 0.026(3) -0.005(3) 0.015(3) 0.005(3)
C36 0.041(3) 0.033(3) 0.032(3) -0.009(3) 0.015(3) -0.003(3)
C37 0.021(3) 0.047(4) 0.037(3) -0.004(3) 0.007(3) -0.004(3)
C38 0.018(3) 0.049(4) 0.043(4) -0.007(3) 0.012(3) 0.005(2)

loop_
_atom_type_symbol
_atom_type_description
_atom_type_scat_dispersion_real
_atom_type_scat_dispersion_imag
_atom_type_scat_source
C C 0.0033 0.0016 'International Tables Vol C Tables 4.2.6.8 and 6.1.1.4'
H H 0.0000 0.0000 'International Tables Vol C Tables 4.2.6.8 and 6.1.1.4'
B B 0.0013 0.0007 'International Tables Vol C Tables 4.2.6.8 and 6.1.1.4'
F F 0.0171 0.0103 'International Tables Vol C Tables 4.2.6.8 and 6.1.1.4'
N N 0.0061 0.0033 'International Tables Vol C Tables 4.2.6.8 and 6.1.1.4'
O O 0.0106 0.0060 'International Tables Vol C Tables 4.2.6.8 and 6.1.1.4'
P P 0.1023 0.0942 'International Tables Vol C Tables 4.2.6.8 and 6.1.1.4'
Re Re -1.0185 7.2310 'International Tables Vol C Tables 4.2.6.8 and 6.1.1.4'

loop_
_geom_angle_atom_site_label_1
_geom_angle_atom_site_label_2
_geom_angle_atom_site_label_3
_geom_angle
_geom_angle_site_symmetry_1
_geom_angle_site_symmetry_3
N1 Re1 F1 175.19(17) . .
N1 Re1 C37 96.8(2) . .
F1 Re1 C37 81.17(17) . .
N1 Re1 C38 96.8(2) . .
F1 Re1 C38 84.12(17) . .
C37 Re1 C38 36.9(2) . .
N1 Re1 P1 93.94(15) . .
F1 Re1 P1 90.85(9) . .
C37 Re1 P1 120.66(15) . .
C38 Re1 P1 83.98(16) . .
N1 Re1 P2 87.50(15) . .
F1 Re1 P2 88.24(8) . .
C37 Re1 P2 91.96(15) . .
C38 Re1 P2 128.81(16) . .
P1 Re1 P2 146.83(4) . .
N1 Re1 H43 104.24 . .
F1 Re1 H43 76.63 . .
C37 Re1 H43 153.62 . .
C38 Re1 H43 150.36 . .
P1 Re1 H43 74.11 . .
P2 Re1 H43 73.44 . .
C1 P1 C7 103.8(2) . .
C1 P1 C13 101.5(2) . .
C7 P1 C13 109.5(2) . .
C1 P1 Re1 115.83(18) . .
C7 P1 Re1 115.01(19) . .
C13 P1 Re1 110.11(17) . .
C25 P2 C19 104.1(2) . .
C25 P2 C31 100.8(2) . .
C19 P2 C31 110.7(2) . .
C25 P2 Re1 120.30(18) . .
C19 P2 Re1 112.26(17) . .
C31 P2 Re1 108.01(17) . .
F2 B1 F4 113.3(6) . .
F2 B1 F3 111.7(6) . .
F4 B1 F3 111.8(6) . .
F2 B1 F1 108.4(5) . .
F4 B1 F1 106.3(5) . .
F3 B1 F1 104.8(6) . .
B1 F1 Re1 152.3(4) . .
O1 N1 Re1 175.6(4) . .
C6 C1 C2 111.4(4) . .
C6 C1 P1 113.6(4) . .
C2 C1 P1 112.0(3) . .
C6 C1 H1 106.4 . .
C2 C1 H1 106.4 . .
P1 C1 H1 106.4 . .
C3 C2 C1 110.8(4) . .
C3 C2 H2A 109.5 . .
C1 C2 H2A 109.5 . .
C3 C2 H2B 109.5 . .
C1 C2 H2B 109.5 . .
H2A C2 H2B 108.1 . .
C2 C3 C4 111.1(5) . .
C2 C3 H3A 109.4 . .
C4 C3 H3A 109.4 . .
C2 C3 H3B 109.4 . .
C4 C3 H3B 109.4 . .
H3A C3 H3B 108.0 . .
C5 C4 C3 110.0(5) . .
C5 C4 H4A 109.7 . .
C3 C4 H4A 109.7 . .
C5 C4 H4B 109.7 . .
C3 C4 H4B 109.7 . .
H4A C4 H4B 108.2 . .
C4 C5 C6 111.9(5) . .
C4 C5 H5A 109.2 . .
C6 C5 H5A 109.2 . .
C4 C5 H5B 109.2 . .
C6 C5 H5B 109.2 . .
H5A C5 H5B 107.9 . .
C5 C6 C1 110.8(5) . .
C5 C6 H6A 109.5 . .
C1 C6 H6A 109.5 . .
C5 C6 H6B 109.5 . .
C1 C6 H6B 109.5 . .
H6A C6 H6B 108.1 . .
C8 C7 C12 109.3(5) . .
C8 C7 P1 116.6(4) . .
C12 C7 P1 113.2(4) . .
C8 C7 H7 105.6 . .
C12 C7 H7 105.6 . .
P1 C7 H7 105.6 . .
C7 C8 C9 110.8(5) . .
C7 C8 H8A 109.5 . .
C9 C8 H8A 109.5 . .
C7 C8 H8B 109.5 . .
C9 C8 H8B 109.5 . .
H8A C8 H8B 108.1 . .
C10 C9 C8 112.3(5) . .
C10 C9 H9A 109.1 . .
C8 C9 H9A 109.1 . .
C10 C9 H9B 109.1 . .
C8 C9 H9B 109.1 . .
H9A C9 H9B 107.9 . .
C11 C10 C9 111.5(5) . .
C11 C10 H10A 109.3 . .
C9 C10 H10A 109.3 . .
C11 C10 H10B 109.3 . .
C9 C10 H10B 109.3 . .
H10A C10 H10B 108.0 . .
C10 C11 C12 111.3(6) . .
C10 C11 H11A 109.4 . .
C12 C11 H11A 109.4 . .
C10 C11 H11B 109.4 . .
C12 C11 H11B 109.4 . .
H11A C11 H11B 108.0 . .
C7 C12 C11 110.5(5) . .
C7 C12 H12A 109.5 . .
C11 C12 H12A 109.5 . .
C7 C12 H12B 109.5 . .
C11 C12 H12B 109.5 . .
H12A C12 H12B 108.1 . .
C18 C13 C14 109.7(4) . .
C18 C13 P1 114.2(4) . .
C14 C13 P1 118.6(3) . .
C18 C13 H13 104.2 . .
C14 C13 H13 104.2 . .
P1 C13 H13 104.2 . .
C13 C14 C15 110.6(4) . .
C13 C14 H14A 109.5 . .
C15 C14 H14A 109.5 . .
C13 C14 H14B 109.5 . .
C15 C14 H14B 109.5 . .
H14A C14 H14B 108.1 . .
C16 C15 C14 111.2(5) . .
C16 C15 H15A 109.4 . .
C14 C15 H15A 109.4 . .
C16 C15 H15B 109.4 . .
C14 C15 H15B 109.4 . .
H15A C15 H15B 108.0 . .
C17 C16 C15 111.3(4) . .
C17 C16 H16A 109.4 . .
C15 C16 H16A 109.4 . .
C17 C16 H16B 109.4 . .
C15 C16 H16B 109.4 . .
H16A C16 H16B 108.0 . .
C16 C17 C18 111.8(4) . .
C16 C17 H17A 109.3 . .
C18 C17 H17A 109.3 . .
C16 C17 H17B 109.3 . .
C18 C17 H17B 109.3 . .
H17A C17 H17B 107.9 . .
C13 C18 C17 109.4(5) . .
C13 C18 H18A 109.8 . .
C17 C18 H18A 109.8 . .
C13 C18 H18B 109.8 . .
C17 C18 H18B 109.8 . .
H18A C18 H18B 108.2 . .
C20 C19 C24 109.3(4) . .
C20 C19 P2 113.5(4) . .
C24 C19 P2 117.6(4) . .
C20 C19 H19 105.0 . .
C24 C19 H19 105.0 . .
P2 C19 H19 105.0 . .
C19 C20 C21 110.9(5) . .
C19 C20 H20A 109.5 . .
C21 C20 H20A 109.5 . .
C19 C20 H20B 109.5 . .
C21 C20 H20B 109.5 . .
H20A C20 H20B 108.0 . .
C22 C21 C20 112.7(5) . .
C22 C21 H21A 109.1 . .
C20 C21 H21A 109.1 . .
C22 C21 H21B 109.1 . .
C20 C21 H21B 109.1 . .
H21A C21 H21B 107.8 . .
C21 C22 C23 111.2(5) . .
C21 C22 H22A 109.4 . .
C23 C22 H22A 109.4 . .
C21 C22 H22B 109.4 . .
C23 C22 H22B 109.4 . .
H22A C22 H22B 108.0 . .
C22 C23 C24 112.4(5) . .
C22 C23 H23A 109.1 . .
C24 C23 H23A 109.1 . .
C22 C23 H23B 109.1 . .
C24 C23 H23B 109.1 . .
H23A C23 H23B 107.9 . .
C23 C24 C19 109.1(5) . .
C23 C24 H24A 109.9 . .
C19 C24 H24A 109.9 . .
C23 C24 H24B 109.9 . .
C19 C24 H24B 109.9 . .
H24A C24 H24B 108.3 . .
C30 C25 C26 109.8(4) . .
C30 C25 P2 112.9(4) . .
C26 C25 P2 114.5(4) . .
C30 C25 H25 106.3 . .
C26 C25 H25 106.3 . .
P2 C25 H25 106.3 . .
C27 C26 C25 109.5(5) . .
C27 C26 H26A 109.8 . .
C25 C26 H26A 109.8 . .
C27 C26 H26B 109.8 . .
C25 C26 H26B 109.8 . .
H26A C26 H26B 108.2 . .
C28 C27 C26 111.1(5) . .
C28 C27 H27A 109.4 . .
C26 C27 H27A 109.4 . .
C28 C27 H27B 109.4 . .
C26 C27 H27B 109.4 . .
H27A C27 H27B 108.0 . .
C27 C28 C29 111.8(5) . .
C27 C28 H28A 109.3 . .
C29 C28 H28A 109.3 . .
C27 C28 H28B 109.3 . .
C29 C28 H28B 109.3 . .
H28A C28 H28B 107.9 . .
C30 C29 C28 113.5(6) . .
C30 C29 H29A 108.9 . .
C28 C29 H29A 108.9 . .
C30 C29 H29B 108.9 . .
C28 C29 H29B 108.9 . .
H29A C29 H29B 107.7 . .
C29 C30 C25 110.7(5) . .
C29 C30 H30A 109.5 . .
C25 C30 H30A 109.5 . .
C29 C30 H30B 109.5 . .
C25 C30 H30B 109.5 . .
H30A C30 H30B 108.1 . .
C36 C31 C32 108.8(4) . .
C36 C31 P2 115.6(4) . .
C32 C31 P2 116.8(4) . .
C36 C31 H31 104.8 . .
C32 C31 H31 104.8 . .
P2 C31 H31 104.8 . .
C33 C32 C31 110.4(5) . .
C33 C32 H32A 109.6 . .
C31 C32 H32A 109.6 . .
C33 C32 H32B 109.6 . .
C31 C32 H32B 109.6 . .
H32A C32 H32B 108.1 . .
C34 C33 C32 111.2(5) . .
C34 C33 H33A 109.4 . .
C32 C33 H33A 109.4 . .
C34 C33 H33B 109.4 . .
C32 C33 H33B 109.4 . .
H33A C33 H33B 108.0 . .
C35 C34 C33 111.5(5) . .
C35 C34 H34A 109.3 . .
C33 C34 H34A 109.3 . .
C35 C34 H34B 109.3 . .
C33 C34 H34B 109.3 . .
H34A C34 H34B 108.0 . .
C34 C35 C36 112.4(5) . .
C34 C35 H35A 109.1 . .
C36 C35 H35A 109.1 . .
C34 C35 H35B 109.1 . .
C36 C35 H35B 109.1 . .
H35A C35 H35B 107.9 . .
C31 C36 C35 110.2(5) . .
C31 C36 H36A 109.6 . .
C35 C36 H36A 109.6 . .
C31 C36 H36B 109.6 . .
C35 C36 H36B 109.6 . .
H36A C36 H36B 108.1 . .
C38 C37 Re1 72.0(3) . .
C38 C37 H37A 119.4 . .
Re1 C37 H37A 113.5 . .
C38 C37 H37B 118.7 . .
Re1 C37 H37B 113.5 . .
H37A C37 H37B 113.0 . .
C37 C38 Re1 71.1(3) . .
C37 C38 H38A 125.7 . .
Re1 C38 H38A 110.0 . .
C37 C38 H38B 117.3 . .
Re1 C38 H38B 111.2 . .
H38A C38 H38B 112.3 . .
C40 C39 C42 132.8(12) . .
C40 C39 H39 122.1(9) . .
C42 C39 H39 12.7(8) . .
C39 C40 C41 118.3(10) . .
C39 C40 H40 120.9 . .
C41 C40 H40 120.9 . .
C40 C41 C41 118.4(6) . 2
C40 C41 H41 120.8 . .
C41 C41 H41 120.8 2 .
C39 C42 H39 27.5(16) . .
C39 C42 H42A 109.5 . .
H39 C42 H42A 82.2 . .
C39 C42 H42B 109.5 . .
H39 C42 H42B 117.6 . .
H42A C42 H42B 109.5 . .
C39 C42 H42C 109.5 . .
H39 C42 H42C 124.1 . .
H42A C42 H42C 109.5 . .
H42B C42 H42C 109.5 . .

loop_
_geom_bond_atom_site_label_1
_geom_bond_atom_site_label_2
_geom_bond_distance
_geom_bond_site_symmetry_2
Re1 N1 1.704(5) .
Re1 F1 2.177(3) .
Re1 C37 2.215(5) .
Re1 C38 2.227(5) .
Re1 P1 2.4813(14) .
Re1 P2 2.4817(13) .
Re1 H43 1.7726 .
P1 C1 1.856(5) .
P1 C7 1.857(5) .
P1 C13 1.877(5) .
P2 C25 1.853(6) .
P2 C19 1.855(5) .
P2 C31 1.876(5) .
B1 F2 1.344(8) .
B1 F4 1.347(8) .
B1 F3 1.360(9) .
B1 F1 1.485(7) .
N1 O1 1.219(6) .
C1 C6 1.524(7) .
C1 C2 1.531(7) .
C1 H1 1.0000 .
C2 C3 1.525(7) .
C2 H2A 0.9900 .
C2 H2B 0.9900 .
C3 C4 1.530(8) .
C3 H3A 0.9900 .
C3 H3B 0.9900 .
C4 C5 1.516(9) .
C4 H4A 0.9900 .
C4 H4B 0.9900 .
C5 C6 1.524(8) .
C5 H5A 0.9900 .
C5 H5B 0.9900 .
C6 H6A 0.9900 .
C6 H6B 0.9900 .
C7 C8 1.523(8) .
C7 C12 1.528(8) .
C7 H7 1.0000 .
C8 C9 1.527(8) .
C8 H8A 0.9900 .
C8 H8B 0.9900 .
C9 C10 1.511(9) .
C9 H9A 0.9900 .
C9 H9B 0.9900 .
C10 C11 1.493(9) .
C10 H10A 0.9900 .
C10 H10B 0.9900 .
C11 C12 1.529(8) .
C11 H11A 0.9900 .
C11 H11B 0.9900 .
C12 H12A 0.9900 .
C12 H12B 0.9900 .
C13 C18 1.513(7) .
C13 C14 1.515(7) .
C13 H13 1.0000 .
C14 C15 1.520(7) .
C14 H14A 0.9900 .
C14 H14B 0.9900 .
C15 C16 1.513(8) .
C15 H15A 0.9900 .
C15 H15B 0.9900 .
C16 C17 1.501(8) .
C16 H16A 0.9900 .
C16 H16B 0.9900 .
C17 C18 1.530(7) .
C17 H17A 0.9900 .
C17 H17B 0.9900 .
C18 H18A 0.9900 .
C18 H18B 0.9900 .
C19 C20 1.522(7) .
C19 C24 1.531(7) .
C19 H19 1.0000 .
C20 C21 1.523(8) .
C20 H20A 0.9900 .
C20 H20B 0.9900 .
C21 C22 1.503(8) .
C21 H21A 0.9900 .
C21 H21B 0.9900 .
C22 C23 1.507(8) .
C22 H22A 0.9900 .
C22 H22B 0.9900 .
C23 C24 1.510(8) .
C23 H23A 0.9900 .
C23 H23B 0.9900 .
C24 H24A 0.9900 .
C24 H24B 0.9900 .
C25 C30 1.527(8) .
C25 C26 1.530(7) .
C25 H25 1.0000 .
C26 C27 1.519(8) .
C26 H26A 0.9900 .
C26 H26B 0.9900 .
C27 C28 1.494(9) .
C27 H27A 0.9900 .
C27 H27B 0.9900 .
C28 C29 1.497(10) .
C28 H28A 0.9900 .
C28 H28B 0.9900 .
C29 C30 1.492(8) .
C29 H29A 0.9900 .
C29 H29B 0.9900 .
C30 H30A 0.9900 .
C30 H30B 0.9900 .
C31 C36 1.527(7) .
C31 C32 1.529(7) .
C31 H31 1.0000 .
C32 C33 1.526(7) .
C32 H32A 0.9900 .
C32 H32B 0.9900 .
C33 C34 1.505(8) .
C33 H33A 0.9900 .
C33 H33B 0.9900 .
C34 C35 1.499(8) .
C34 H34A 0.9900 .
C34 H34B 0.9900 .
C35 C36 1.530(8) .
C35 H35A 0.9900 .
C35 H35B 0.9900 .
C36 H36A 0.9900 .
C36 H36B 0.9900 .
C37 C38 1.404(8) .
C37 H37A 0.930 .
C37 H37B 0.952 .
C38 H38A 1.000 .
C38 H38B 1.045 .
C39 C40 1.328(12) .
C39 C42 1.46(2) .
C39 H39 1.044(9) .
C40 C41 1.378(12) .
C40 H40 0.9500 .
C41 C41 1.383(17) 2
C41 H41 0.9500 .
C42 H39 0.50(2) .
C42 H42A 0.9800 .
C42 H42B 0.9800 .
C42 H42C 0.9800 .
